data_4347137
loop_
_publ_author_name
'Fernandes, Tamires S.'
'Vilela, Ramon S.'
'Valdo, Ana K.'
'Martins, Felipe T.'
'Garc\'ia-Espa\~na, Enrique'
'Incl\'an, Mario'
'Cano, Joan'
'Lloret, Francesc'
'Julve, Miguel'
'Stumpf, Humberto O.'
'Cangussu, Danielle'

_publ_section_title
;
 Dicopper(II) Metallacyclophanes with N,N'-2,6-Pyridinebis(oxamate):
 Solution Study, Synthesis, Crystal Structures, and Magnetic Properties.
;
_journal_issue 5
_journal_name_full 'Inorganic chemistry'
_journal_page_first 2390
_journal_page_last 2401
_journal_paper_doi 10.1021/acs.inorgchem.5b02786
_journal_volume 55
_journal_year 2016
_chemical_formula_sum 'C26 H38.4 Cu2 K N8 Na O16.2'
_chemical_formula_weight 911.44
_space_group_IT_number 64
_space_group_name_Hall '-C 2ac 2'
_space_group_name_H-M_alt 'C m c e'
_symmetry_cell_setting orthorhombic
_symmetry_space_group_name_H-M 'C m c e'
_atom_sites_solution_hydrogens geom
_atom_sites_solution_primary direct
_atom_sites_solution_secondary difmap
_audit_creation_method SHELXL-97
_cell_angle_alpha 90.00
_cell_angle_beta 90.00
_cell_angle_gamma 90.00
_cell_formula_units_Z 8
_cell_length_a 22.521(18)
_cell_length_b 13.220(18)
_cell_length_c 24.87(3)
_cell_measurement_reflns_used 9766
_cell_measurement_temperature 296(2)
_cell_measurement_theta_max 25.62
_cell_measurement_theta_min 1.96
_cell_volume 7404(15)
_computing_structure_refinement 'SHELXL-97 (Sheldrick, 2008)'
_diffrn_ambient_temperature 296(2)
_diffrn_measured_fraction_theta_full 0.985
_diffrn_measured_fraction_theta_max 0.985
_diffrn_measurement_device_type KappaCCD
_diffrn_radiation_monochromator graphite
_diffrn_radiation_source 'fine-focus sealed tube'
_diffrn_radiation_type MoK\a
_diffrn_radiation_wavelength 0.71073
_diffrn_reflns_av_R_equivalents 0.0591
_diffrn_reflns_av_sigmaI/netI 0.0688
_diffrn_reflns_limit_h_max 27
_diffrn_reflns_limit_h_min -22
_diffrn_reflns_limit_k_max 11
_diffrn_reflns_limit_k_min -15
_diffrn_reflns_limit_l_max 17
_diffrn_reflns_limit_l_min -30
_diffrn_reflns_number 9766
_diffrn_reflns_theta_full 25.62
_diffrn_reflns_theta_max 25.62
_diffrn_reflns_theta_min 1.96
_exptl_absorpt_coefficient_mu 1.354
_exptl_absorpt_correction_T_max 0.935
_exptl_absorpt_correction_T_min 0.799
_exptl_absorpt_correction_type multi-scan
_exptl_absorpt_process_details 'Blessing, R. H. (1995) Acta Cryst., A51, 33-38'
_exptl_crystal_colour blue
_exptl_crystal_density_diffrn 1.635
_exptl_crystal_density_method 'not measured'
_exptl_crystal_description prism
_exptl_crystal_F_000 3744
_exptl_crystal_size_max 0.25
_exptl_crystal_size_mid 0.18
_exptl_crystal_size_min 0.05
_refine_diff_density_max 0.855
_refine_diff_density_min -0.492
_refine_diff_density_rms 0.096
_refine_ls_extinction_method none
_refine_ls_goodness_of_fit_ref 1.017
_refine_ls_hydrogen_treatment constr
_refine_ls_matrix_type full
_refine_ls_number_parameters 269
_refine_ls_number_reflns 3534
_refine_ls_number_restraints 0
_refine_ls_restrained_S_all 1.017
_refine_ls_R_factor_all 0.0828
_refine_ls_R_factor_gt 0.0528
_refine_ls_shift/su_max 0.000
_refine_ls_shift/su_mean 0.000
_refine_ls_structure_factor_coef Fsqd
_refine_ls_weighting_details 'calc w=1/[\s^2^(Fo^2^)+(0.0635P)^2^+1.2921P] where P=(Fo^2^+2Fc^2^)/3'
_refine_ls_weighting_scheme calc
_refine_ls_wR_factor_gt 0.1155
_refine_ls_wR_factor_ref 0.1306
_reflns_number_gt 2473
_reflns_number_total 3534
_reflns_threshold_expression >2\s(I)
_cod_data_source_file ic5b02786_si_002.cif
_cod_data_source_block 2
_cod_original_cell_volume 7406(14)
_cod_original_sg_symbol_H-M Cmca
_cod_original_formula_sum 'C26 H38.40 Cu2 K N8 Na O16.20'
_cod_database_code 4347137

loop_
_symmetry_equiv_pos_as_xyz
'x, y, z'
'x, -y, -z'
'-x+1/2, y, -z+1/2'
'-x+1/2, -y, z+1/2'
'x+1/2, y+1/2, z'
'x+1/2, -y+1/2, -z'
'-x+1, y+1/2, -z+1/2'
'-x+1, -y+1/2, z+1/2'
'-x, -y, -z'
'-x, y, z'
'x-1/2, -y, z-1/2'
'x-1/2, y, -z-1/2'
'-x+1/2, -y+1/2, -z'
'-x+1/2, y+1/2, z'
'x, -y+1/2, z-1/2'
'x, y+1/2, -z-1/2'

loop_
_atom_site_label
_atom_site_type_symbol
_atom_site_fract_x
_atom_site_fract_y
_atom_site_fract_z
_atom_site_U_iso_or_equiv
_atom_site_adp_type
_atom_site_occupancy
_atom_site_symmetry_multiplicity
_atom_site_calc_flag
_atom_site_refinement_flags
_atom_site_disorder_assembly
_atom_site_disorder_group
Cu1 Cu 0.37966(2) 0.23854(4) 0.53218(2) 0.02546(18) Uani 1 1 d . . .
Na1 Na 0.5000 0.39605(19) 0.33129(9) 0.0379(7) Uani 1 2 d S . .
N2 N 0.35018(15) 0.1965(3) 0.46134(13) 0.0237(8) Uani 1 1 d . . .
O2 O 0.43168(15) 0.4003(2) 0.40658(12) 0.0428(9) Uani 1 1 d . . .
O3 O 0.41896(13) 0.3466(2) 0.49082(11) 0.0347(8) Uani 1 1 d . . .
O1 O 0.35876(16) 0.2434(2) 0.37229(12) 0.0413(9) Uani 1 1 d . . .
N1 N 0.34280(14) 0.0250(2) 0.43645(13) 0.0230(8) Uani 1 1 d . . .
N3 N 0.34243(15) 0.1470(2) 0.58484(13) 0.0245(8) Uani 1 1 d . . .
O5 O 0.40251(15) 0.3020(2) 0.68660(12) 0.0413(9) Uani 1 1 d . . .
O6 O 0.40818(14) 0.3080(2) 0.59702(11) 0.0350(8) Uani 1 1 d . . .
O2W O 0.5000 0.5657(3) 0.32193(17) 0.0365(11) Uani 1 2 d S . .
H3W H 0.5314 0.6082 0.3193 0.055 Uiso 1 1 d R . .
C1 C 0.31386(18) 0.1123(3) 0.44647(15) 0.0232(9) Uani 1 1 d . . .
C5 C 0.30922(19) 0.0563(3) 0.57645(15) 0.0230(9) Uani 1 1 d . . .
O4 O 0.33015(17) 0.1342(3) 0.67691(12) 0.0558(11) Uani 1 1 d . . .
N1C N 0.5000 0.0365(4) 0.3388(2) 0.0370(14) Uani 1 2 d S . .
O1W O 0.41931(17) 0.3276(3) 0.28502(13) 0.0638(12) Uani 1 1 d . . .
H1W H 0.4176 0.3537 0.2545 0.096 Uiso 1 1 d R . .
H2W H 0.3886 0.3376 0.3030 0.096 Uiso 1 1 d R . .
N2C N 0.2500 0.0732(4) 0.2500 0.0371(14) Uani 1 2 d S . .
C6 C 0.36969(18) 0.2541(3) 0.42001(17) 0.0253(10) Uani 1 1 d . . .
C7 C 0.41053(18) 0.3421(3) 0.43978(16) 0.0260(10) Uani 1 1 d . . .
C8 C 0.34944(19) 0.1753(3) 0.63603(17) 0.0290(10) Uani 1 1 d . . .
C9 C 0.38984(18) 0.2705(3) 0.64117(17) 0.0280(10) Uani 1 1 d . . .
C4 C 0.24833(19) 0.0530(3) 0.58076(17) 0.0297(10) Uani 1 1 d . . .
H4 H 0.2269 0.1105 0.5902 0.036 Uiso 1 1 calc R . .
C3 C 0.21959(19) -0.0377(3) 0.57081(18) 0.0363(11) Uani 1 1 d . . .
H3 H 0.1785 -0.0420 0.5736 0.044 Uiso 1 1 calc R . .
C2 C 0.25242(19) 0.1214(3) 0.44317(17) 0.0311(11) Uani 1 1 d . . .
H2 H 0.2339 0.1828 0.4503 0.037 Uiso 1 1 calc R . .
C2C C 0.5000 0.1096(6) 0.3848(3) 0.067(3) Uani 1 2 d S . .
H2C1 H 0.5353 0.1004 0.4058 0.101 Uiso 0.50 1 calc PR . .
H2C2 H 0.4658 0.0979 0.4069 0.101 Uiso 0.50 1 calc PR . .
H2C3 H 0.4989 0.1775 0.3711 0.101 Uiso 1 2 calc SR . .
C1C C 0.5000 -0.0676(6) 0.3628(4) 0.084(3) Uani 1 2 d S . .
H1C1 H 0.5354 -0.0770 0.3837 0.125 Uiso 0.50 1 calc PR . .
H1C2 H 0.4987 -0.1171 0.3346 0.125 Uiso 1 2 calc SR . .
H1C3 H 0.4659 -0.0754 0.3856 0.125 Uiso 0.50 1 calc PR . .
C3C C 0.5545(2) 0.0506(5) 0.3058(2) 0.0729(19) Uani 1 1 d . . .
H3C1 H 0.5889 0.0409 0.3279 0.109 Uiso 1 1 calc R . .
H3C2 H 0.5549 0.1178 0.2912 0.109 Uiso 1 1 calc R . .
H3C3 H 0.5547 0.0023 0.2770 0.109 Uiso 1 1 calc R . .
C5C C 0.2185(3) 0.1372(5) 0.2098(2) 0.0730(19) Uani 1 1 d . . .
H5C1 H 0.1980 0.0946 0.1847 0.110 Uiso 1 1 calc R . .
H5C2 H 0.2468 0.1782 0.1909 0.110 Uiso 1 1 calc R . .
H5C3 H 0.1905 0.1800 0.2279 0.110 Uiso 1 1 calc R . .
C4C C 0.2053(2) 0.0075(4) 0.2789(2) 0.0536(15) Uani 1 1 d . . .
H4C1 H 0.1847 -0.0338 0.2532 0.080 Uiso 1 1 calc R . .
H4C2 H 0.1773 0.0496 0.2975 0.080 Uiso 1 1 calc R . .
H4C3 H 0.2255 -0.0350 0.3042 0.080 Uiso 1 1 calc R . .
K1 K 0.5000 0.56811(10) 0.43681(5) 0.0270(3) Uani 1 2 d S . .
O3WA O 0.4427(4) 0.0000 0.5000 0.059(3) Uani 0.50 2 d SP A 1
H5WA H 0.4184 -0.0019 0.5313 0.089 Uiso 0.50 1 d PR A 1
O3WC O 0.5000 -0.1754(13) 0.4779(7) 0.063(5) Uani 0.30 2 d SP B 3
H5WC H 0.4775 -0.1911 0.5043 0.095 Uiso 0.15 1 d PR B 3
H6WC H 0.4807 -0.1769 0.4491 0.095 Uiso 0.15 1 d PR B 3
O3WB O 0.4548(7) -0.0965(13) 0.4810(7) 0.050(5) Uani 0.20 1 d P C 2
H5WB H 0.4806 -0.0979 0.5049 0.075 Uiso 0.20 1 d PR C 2
H6WB H 0.4451 -0.0329 0.4751 0.075 Uiso 0.20 1 d PR C 2

loop_
_atom_site_aniso_label
_atom_site_aniso_U_11
_atom_site_aniso_U_22
_atom_site_aniso_U_33
_atom_site_aniso_U_23
_atom_site_aniso_U_13
_atom_site_aniso_U_12
Cu1 0.0316(3) 0.0220(3) 0.0228(3) -0.0001(2) 0.0001(2) -0.0069(2)
Na1 0.0580(17) 0.0256(14) 0.0300(14) -0.0011(11) 0.000 0.000
N2 0.0278(19) 0.0185(19) 0.0248(19) -0.0025(15) -0.0008(15) -0.0036(16)
O2 0.061(2) 0.037(2) 0.0304(18) 0.0044(15) 0.0013(16) -0.0230(18)
O3 0.0485(19) 0.0308(19) 0.0249(16) -0.0014(14) -0.0047(14) -0.0186(16)
O1 0.059(2) 0.043(2) 0.0221(16) 0.0012(14) -0.0026(15) -0.0226(18)
N1 0.0243(18) 0.0183(19) 0.0266(19) -0.0008(15) -0.0030(15) -0.0009(16)
N3 0.032(2) 0.0169(19) 0.0247(19) -0.0019(14) 0.0042(15) -0.0019(16)
O5 0.057(2) 0.041(2) 0.0265(18) -0.0050(15) 0.0019(15) -0.0159(17)
O6 0.0479(19) 0.0320(19) 0.0252(16) -0.0001(14) 0.0000(15) -0.0153(16)
O2W 0.041(3) 0.019(2) 0.049(3) 0.003(2) 0.000 0.000
C1 0.031(2) 0.019(2) 0.019(2) 0.0007(17) -0.0010(18) -0.003(2)
C5 0.032(2) 0.016(2) 0.021(2) 0.0013(17) 0.0032(18) -0.0001(19)
O4 0.086(3) 0.053(2) 0.0281(18) 0.0070(16) 0.0057(18) -0.031(2)
N1C 0.033(3) 0.035(3) 0.043(3) 0.001(3) 0.000 0.000
O1W 0.074(3) 0.082(3) 0.035(2) -0.0002(19) 0.0045(18) -0.034(2)
N2C 0.035(3) 0.045(4) 0.031(3) 0.000 -0.012(2) 0.000
C6 0.025(2) 0.021(2) 0.030(2) -0.0033(18) 0.0002(18) -0.0023(19)
C7 0.030(2) 0.019(2) 0.028(2) 0.0030(19) 0.001(2) -0.003(2)
C8 0.031(2) 0.024(3) 0.032(3) 0.0049(19) 0.005(2) 0.002(2)
C9 0.029(2) 0.031(3) 0.024(2) -0.003(2) 0.0005(18) 0.005(2)
C4 0.026(2) 0.020(2) 0.043(3) 0.0002(19) 0.006(2) 0.007(2)
C3 0.022(2) 0.033(3) 0.054(3) 0.003(2) 0.002(2) -0.003(2)
C2 0.027(2) 0.019(2) 0.047(3) -0.002(2) 0.001(2) 0.004(2)
C2C 0.081(6) 0.060(6) 0.061(6) -0.016(5) 0.000 0.000
C1C 0.086(7) 0.042(6) 0.122(9) 0.021(5) 0.000 0.000
C3C 0.047(4) 0.101(6) 0.071(4) -0.001(4) 0.014(3) -0.015(4)
C5C 0.066(4) 0.084(5) 0.070(4) 0.029(4) -0.015(3) 0.021(4)
C4C 0.049(3) 0.065(4) 0.047(3) -0.003(3) 0.003(3) -0.014(3)
K1 0.0309(7) 0.0234(7) 0.0267(7) -0.0024(6) 0.000 0.000
O3WA 0.029(5) 0.109(11) 0.039(6) 0.027(6) 0.000 0.000
O3WC 0.102(15) 0.039(11) 0.050(11) 0.012(8) 0.000 0.000
O3WB 0.031(9) 0.040(11) 0.079(14) -0.009(10) 0.000(9) -0.008(9)

loop_
_atom_type_symbol
_atom_type_description
_atom_type_scat_dispersion_real
_atom_type_scat_dispersion_imag
_atom_type_scat_source
C C 0.0033 0.0016 'International Tables Vol C Tables 4.2.6.8 and 6.1.1.4'
H H 0.0000 0.0000 'International Tables Vol C Tables 4.2.6.8 and 6.1.1.4'
N N 0.0061 0.0033 'International Tables Vol C Tables 4.2.6.8 and 6.1.1.4'
O O 0.0106 0.0060 'International Tables Vol C Tables 4.2.6.8 and 6.1.1.4'
Cu Cu 0.3201 1.2651 'International Tables Vol C Tables 4.2.6.8 and 6.1.1.4'
Na Na 0.0362 0.0249 'International Tables Vol C Tables 4.2.6.8 and 6.1.1.4'
Fe Fe 0.3463 0.8444 'International Tables Vol C Tables 4.2.6.8 and 6.1.1.4'
Co Co 0.3494 0.9721 'International Tables Vol C Tables 4.2.6.8 and 6.1.1.4'
K K 0.2009 0.2494 'International Tables Vol C Tables 4.2.6.8 and 6.1.1.4'

loop_
_geom_angle_atom_site_label_1
_geom_angle_atom_site_label_2
_geom_angle_atom_site_label_3
_geom_angle
_geom_angle_site_symmetry_1
_geom_angle_site_symmetry_3
N2 Cu1 O6 168.52(13) . .
N2 Cu1 O3 83.61(14) . .
O6 Cu1 O3 86.72(14) . .
N2 Cu1 N3 106.19(15) . .
O6 Cu1 N3 83.13(15) . .
O3 Cu1 N3 169.54(13) . .
N2 Cu1 K1 127.81(10) . 9_666
O6 Cu1 K1 44.47(9) . 9_666
O3 Cu1 K1 45.47(10) . 9_666
N3 Cu1 K1 125.52(11) . 9_666
O2W Na1 O1W 109.56(14) . .
O2W Na1 O1W 109.56(15) . 10_655
O1W Na1 O1W 102.3(2) . 10_655
O2W Na1 O2 93.26(14) . .
O1W Na1 O2 84.01(13) . .
O1W Na1 O2 152.14(16) 10_655 .
O2W Na1 O2 93.26(14) . 10_655
O1W Na1 O2 152.14(16) . 10_655
O1W Na1 O2 84.01(13) 10_655 10_655
O2 Na1 O2 78.79(18) . 10_655
O2W Na1 K1 55.01(13) . .
O1W Na1 K1 128.80(11) . .
O1W Na1 K1 128.80(11) 10_655 .
O2 Na1 K1 53.22(10) . .
O2 Na1 K1 53.22(10) 10_655 .
C6 N2 C1 115.3(3) . .
C6 N2 Cu1 114.4(3) . .
C1 N2 Cu1 130.2(3) . .
C7 O2 Na1 138.8(3) . .
C7 O2 K1 122.0(3) . .
Na1 O2 K1 82.94(11) . .
C7 O3 Cu1 114.5(3) . .
C7 O3 K1 138.6(3) . 9_666
Cu1 O3 K1 104.42(13) . 9_666
C1 N1 C5 117.0(3) . 2_556
C8 N3 C5 115.9(3) . .
C8 N3 Cu1 114.3(3) . .
C5 N3 Cu1 129.9(3) . .
C9 O6 Cu1 114.8(3) . .
C9 O6 K1 137.3(3) . 9_666
Cu1 O6 K1 105.74(13) . 9_666
Na1 O2W K1 84.72(14) . .
Na1 O2W H3W 128.6 . .
K1 O2W H3W 93.7 . .
N1 C1 C2 122.9(4) . .
N1 C1 N2 115.9(4) . .
C2 C1 N2 121.2(4) . .
N1 C5 C4 123.4(4) 2_556 .
N1 C5 N3 114.1(3) 2_556 .
C4 C5 N3 122.5(4) . .
C3C N1C C3C 111.0(6) 10_655 .
C3C N1C C2C 109.9(4) 10_655 .
C3C N1C C2C 109.9(4) . .
C3C N1C C1C 109.6(4) 10_655 .
C3C N1C C1C 109.6(4) . .
C2C N1C C1C 106.8(6) . .
Na1 O1W H1W 109.0 . .
Na1 O1W H2W 108.7 . .
H1W O1W H2W 112.5 . .
C5C N2C C5C 110.8(6) . 3
C5C N2C C4C 109.2(3) . .
C5C N2C C4C 108.9(3) 3 .
C5C N2C C4C 108.9(3) . 3
C5C N2C C4C 109.2(3) 3 3
C4C N2C C4C 109.8(5) . 3
O1 C6 N2 127.5(4) . .
O1 C6 C7 120.7(4) . .
N2 C6 C7 111.8(4) . .
O2 C7 O3 125.4(4) . .
O2 C7 C6 119.0(4) . .
O3 C7 C6 115.7(3) . .
O4 C8 N3 128.4(4) . .
O4 C8 C9 119.6(4) . .
N3 C8 C9 111.9(3) . .
O5 C9 O6 125.6(4) . .
O5 C9 C8 118.8(4) . .
O6 C9 C8 115.6(4) . .
C5 C4 C3 118.6(4) . .
C5 C4 H4 120.7 . .
C3 C4 H4 120.7 . .
C2 C3 C4 119.4(4) 2_556 .
C2 C3 H3 120.3 2_556 .
C4 C3 H3 120.3 . .
C3 C2 C1 118.7(4) 2_556 .
C3 C2 H2 120.6 2_556 .
C1 C2 H2 120.6 . .
N1C C2C H2C1 109.5 . .
N1C C2C H2C2 109.5 . .
H2C1 C2C H2C2 109.5 . .
N1C C2C H2C3 109.5 . .
H2C1 C2C H2C3 109.5 . .
H2C2 C2C H2C3 109.5 . .
N1C C1C H1C1 109.5 . .
N1C C1C H1C2 109.5 . .
H1C1 C1C H1C2 109.5 . .
N1C C1C H1C3 109.5 . .
H1C1 C1C H1C3 109.5 . .
H1C2 C1C H1C3 109.5 . .
N1C C3C H3C1 109.5 . .
N1C C3C H3C2 109.5 . .
H3C1 C3C H3C2 109.5 . .
N1C C3C H3C3 109.5 . .
H3C1 C3C H3C3 109.5 . .
H3C2 C3C H3C3 109.5 . .
N2C C5C H5C1 109.5 . .
N2C C5C H5C2 109.5 . .
H5C1 C5C H5C2 109.5 . .
N2C C5C H5C3 109.5 . .
H5C1 C5C H5C3 109.5 . .
H5C2 C5C H5C3 109.5 . .
N2C C4C H4C1 109.5 . .
N2C C4C H4C2 109.5 . .
H4C1 C4C H4C2 109.5 . .
N2C C4C H4C3 109.5 . .
H4C1 C4C H4C3 109.5 . .
H4C2 C4C H4C3 109.5 . .
O6 K1 O6 96.63(16) 2_566 9_666
O6 K1 O3 58.03(10) 2_566 2_566
O6 K1 O3 116.36(12) 9_666 2_566
O6 K1 O3 116.36(12) 2_566 9_666
O6 K1 O3 58.03(10) 9_666 9_666
O3 K1 O3 81.35(15) 2_566 9_666
O6 K1 O2 88.67(13) 2_566 .
O6 K1 O2 142.82(10) 9_666 .
O3 K1 O2 97.66(12) 2_566 .
O3 K1 O2 148.08(10) 9_666 .
O6 K1 O2 142.82(10) 2_566 10_655
O6 K1 O2 88.67(13) 9_666 10_655
O3 K1 O2 148.08(10) 2_566 10_655
O3 K1 O2 97.66(12) 9_666 10_655
O2 K1 O2 66.59(17) . 10_655
O6 K1 O2W 72.71(8) 2_566 .
O6 K1 O2W 72.71(9) 9_666 .
O3 K1 O2W 130.34(8) 2_566 .
O3 K1 O2W 130.34(8) 9_666 .
O2 K1 O2W 73.91(10) . .
O2 K1 O2W 73.91(10) 10_655 .
O6 K1 Na1 99.08(9) 2_566 .
O6 K1 Na1 99.08(9) 9_666 .
O3 K1 Na1 138.53(8) 2_566 .
O3 K1 Na1 138.53(8) 9_666 .
O2 K1 Na1 43.85(8) . .
O2 K1 Na1 43.85(8) 10_655 .
O2W K1 Na1 40.27(10) . .
O6 K1 K1 123.90(7) 2_566 9_666
O6 K1 K1 123.90(7) 9_666 9_666
O3 K1 K1 69.04(9) 2_566 9_666
O3 K1 K1 69.04(9) 9_666 9_666
O2 K1 K1 80.75(10) . 9_666
O2 K1 K1 80.75(10) 10_655 9_666
O2W K1 K1 149.55(11) . 9_666
Na1 K1 K1 109.28(11) . 9_666
O6 K1 Cu1 101.31(11) 2_566 9_666
O6 K1 Cu1 29.79(7) 9_666 9_666
O3 K1 Cu1 93.64(10) 2_566 9_666
O3 K1 Cu1 30.11(6) 9_666 9_666
O2 K1 Cu1 167.78(8) . 9_666
O2 K1 Cu1 101.26(11) 10_655 9_666
O2W K1 Cu1 102.14(6) . 9_666
Na1 K1 Cu1 126.39(5) . 9_666
K1 K1 Cu1 99.09(6) 9_666 9_666
O6 K1 Cu1 29.79(7) 2_566 2_566
O6 K1 Cu1 101.31(11) 9_666 2_566
O3 K1 Cu1 30.11(6) 2_566 2_566
O3 K1 Cu1 93.64(10) 9_666 2_566
O2 K1 Cu1 101.26(11) . 2_566
O2 K1 Cu1 167.78(8) 10_655 2_566
O2W K1 Cu1 102.14(6) . 2_566
Na1 K1 Cu1 126.39(5) . 2_566
K1 K1 Cu1 99.09(6) 9_666 2_566
Cu1 K1 Cu1 90.85(9) 9_666 2_566
O6 K1 H3W 77.3 2_566 .
O6 K1 H3W 55.5 9_666 .
O3 K1 H3W 134.1 2_566 .
O3 K1 H3W 113.2 9_666 .
O2 K1 H3W 90.4 . .
O2 K1 H3W 75.7 10_655 .
O2W K1 H3W 17.2 . .
Na1 K1 H3W 52.4 . .
K1 K1 H3W 156.5 9_666 .
Cu1 K1 H3W 85.0 9_666 .
Cu1 K1 H3W 104.0 2_566 .
H5WA O3WA H6WB 133.9 . .
H5WC O3WC H6WC 110.1 . .
H5WC O3WC H5WB 66.2 . .
H6WC O3WC H5WB 106.6 . .
H6WC O3WB H5WB 95.3 . .
H6WC O3WB H6WB 135.3 . .
H5WB O3WB H6WB 108.1 . .

loop_
_geom_bond_atom_site_label_1
_geom_bond_atom_site_label_2
_geom_bond_distance
_geom_bond_site_symmetry_2
Cu1 N2 1.963(4) .
Cu1 O6 1.964(3) .
Cu1 O3 1.971(3) .
Cu1 N3 1.971(4) .
Cu1 K1 3.804(3) 9_666
Na1 O2W 2.255(6) .
Na1 O1W 2.334(4) .
Na1 O1W 2.334(4) 10_655
Na1 O2 2.424(4) .
Na1 O2 2.424(4) 10_655
Na1 K1 3.473(4) .
N2 C6 1.352(5) .
N2 C1 1.430(5) .
O2 C7 1.225(5) .
O2 K1 2.803(4) .
O3 C7 1.285(5) .
O3 K1 2.800(3) 9_666
O1 C6 1.220(5) .
N1 C1 1.349(5) .
N1 C5 1.353(5) 2_556
N3 C8 1.336(5) .
N3 C5 1.429(5) .
O5 C9 1.238(5) .
O6 C9 1.274(5) .
O6 K1 2.769(4) 9_666
O2W K1 2.857(5) .
O2W H3W 0.9055 .
C1 C2 1.391(6) .
C5 N1 1.353(5) 2_556
C5 C4 1.376(6) .
O4 C8 1.232(5) .
N1C C3C 1.488(6) 10_655
N1C C3C 1.488(6) .
N1C C2C 1.497(9) .
N1C C1C 1.501(9) .
O1W H1W 0.8338 .
O1W H2W 0.8353 .
N2C C5C 1.490(6) .
N2C C5C 1.490(6) 3
N2C C4C 1.511(6) .
N2C C4C 1.511(6) 3
C6 C7 1.562(6) .
C8 C9 1.558(6) .
C4 C3 1.385(6) .
C4 H4 0.9300 .
C3 C2 1.375(6) 2_556
C3 H3 0.9300 .
C2 C3 1.375(6) 2_556
C2 H2 0.9300 .
C2C H2C1 0.9600 .
C2C H2C2 0.9600 .
C2C H2C3 0.9600 .
C1C H1C1 0.9600 .
C1C H1C2 0.9600 .
C1C H1C3 0.9600 .
C3C H3C1 0.9600 .
C3C H3C2 0.9600 .
C3C H3C3 0.9600 .
C5C H5C1 0.9600 .
C5C H5C2 0.9600 .
C5C H5C3 0.9600 .
C4C H4C1 0.9600 .
C4C H4C2 0.9600 .
C4C H4C3 0.9600 .
K1 O6 2.769(4) 2_566
K1 O6 2.769(4) 9_666
K1 O3 2.800(3) 2_566
K1 O3 2.800(3) 9_666
K1 O2 2.803(4) 10_655
K1 K1 3.623(4) 9_666
K1 Cu1 3.804(3) 9_666
K1 Cu1 3.804(3) 2_566
K1 H3W 3.0534 .
O3WA H5WA 0.9515 .
O3WA H6WB 0.7587 .
O3WC H5WC 0.8551 .
O3WC H6WC 0.8385 .
O3WB H5WB 0.8337 .
O3WB H6WB 0.8805 .
